data_7235942
loop_
_publ_author_name
'Al-Azemi, Talal F.'
'Vinodh, Mickey'

_publ_section_title
;
 Effect of the resorcin[4]arene host on the catalytic epoxidation of a
 Mn(iii)-based resorcin[4]arene--metalloporphyrin conjugate
;
_journal_issue 107
_journal_name_full 'RSC Advances'
_journal_page_first 88154
_journal_paper_doi 10.1039/C5RA13767E
_journal_volume 5
_journal_year 2015
_chemical_formula_moiety 'C68 H88 O8'
_chemical_formula_sum 'C68 H88 O8'
_chemical_formula_weight 1033.44
_space_group_IT_number 62
_space_group_name_Hall '-P 2ac 2n'
_space_group_name_H-M_alt 'P n m a'
_symmetry_cell_setting orthorhombic
_symmetry_Int_Tables_number 62
_symmetry_space_group_name_Hall '-P 2ac 2n'
_symmetry_space_group_name_H-M 'P n m a'
_atom_sites_solution_hydrogens geom
_atom_sites_solution_primary direct
_atom_sites_solution_secondary difmap
_audit_update_record
;
2013-09-02 deposited with the CCDC.
2015-10-16 downloaded from the CCDC.
;
_cell_angle_alpha 90.0000
_cell_angle_beta 90.0000
_cell_angle_gamma 90.0000
_cell_formula_units_Z 4
_cell_length_a 23.2197(16)
_cell_length_b 20.5223(4)
_cell_length_c 12.0874(3)
_cell_measurement_reflns_used 36501
_cell_measurement_temperature 150
_cell_measurement_theta_max 27.45
_cell_measurement_theta_min 3.13
_cell_volume 5759.9(4)
_computing_cell_refinement 'CrystalClear-SM Expert 2.0 r4'
_computing_data_collection 'CrystalClear-SM Expert 2.0 r4 (Rigaku, 2009)'
_computing_data_reduction 'CrystalClear-SM Expert 2.0 r4'
_computing_molecular_graphics 'CrystalStructure 4.0'
_computing_publication_material 'CrystalStructure 4.0 (Rigaku, 2010)'
_computing_structure_refinement 'SHELXL97 (Sheldrick, 2008)'
_computing_structure_solution 'Il Milione (Burla, et al., 2007)'
_diffrn_ambient_temperature 150
_diffrn_detector_area_resol_mean 10.000
_diffrn_measured_fraction_theta_full 0.997
_diffrn_measured_fraction_theta_max 0.997
_diffrn_measurement_device_type 'Rigaku R-AXIS RAPID'
_diffrn_measurement_method \w
_diffrn_radiation_type 'Mo K\a'
_diffrn_radiation_wavelength 0.71075
_diffrn_reflns_av_R_equivalents 0.0435
_diffrn_reflns_limit_h_max 30
_diffrn_reflns_limit_h_min -29
_diffrn_reflns_limit_k_max 26
_diffrn_reflns_limit_k_min -26
_diffrn_reflns_limit_l_max 15
_diffrn_reflns_limit_l_min -15
_diffrn_reflns_number 54999
_diffrn_reflns_theta_full 27.45
_diffrn_reflns_theta_max 27.46
_diffrn_standards_number 0
_exptl_absorpt_coefficient_mu 0.076
_exptl_absorpt_correction_T_max 0.989
_exptl_absorpt_correction_T_min 0.813
_exptl_absorpt_correction_type multi-scan
_exptl_absorpt_process_details 'ABSCOR (Rigaku, 1995)'
_exptl_crystal_colour colorless
_exptl_crystal_density_diffrn 1.192
_exptl_crystal_density_method 'not measured'
_exptl_crystal_description block
_exptl_crystal_F_000 2240.00
_exptl_crystal_size_max 0.200
_exptl_crystal_size_mid 0.200
_exptl_crystal_size_min 0.150
_refine_diff_density_max 0.560
_refine_diff_density_min -0.380
_refine_ls_extinction_method none
_refine_ls_goodness_of_fit_ref 1.089
_refine_ls_hydrogen_treatment constr
_refine_ls_number_parameters 366
_refine_ls_number_reflns 6745
_refine_ls_number_restraints 0
_refine_ls_R_factor_gt 0.0437
_refine_ls_shift/su_max 0.000
_refine_ls_structure_factor_coef Fsqd
_refine_ls_weighting_details 'w = 1/[\s^2^(Fo^2^)+(0.0645P)^2^+1.3278P] where P=(Fo^2^+2Fc^2^)/3'
_refine_ls_weighting_scheme calc
_refine_ls_wR_factor_ref 0.1247
_reflns_number_gt 5150
_reflns_number_total 6745
_reflns_threshold_expression F^2^>2.0\s(F^2^)
_cod_data_source_file c5ra13767e2.cif
_cod_data_source_block RCSTY
_cod_original_cell_volume 5759.9(5)
_cod_database_code 7235942

loop_
_symmetry_equiv_pos_site_id
_symmetry_equiv_pos_as_xyz
1 +X,+Y,+Z
2 1/2-X,1/2+Y,1/2+Z
3 +X,1/2-Y,+Z
4 1/2-X,-Y,1/2+Z
5 -X,-Y,-Z
6 1/2+X,1/2-Y,1/2-Z
7 -X,1/2+Y,-Z
8 1/2+X,+Y,1/2-Z

loop_
_atom_site_label
_atom_site_type_symbol
_atom_site_fract_x
_atom_site_fract_y
_atom_site_fract_z
_atom_site_U_iso_or_equiv
_atom_site_adp_type
_atom_site_occupancy
_atom_site_symmetry_multiplicity
_atom_site_calc_flag
_atom_site_refinement_flags
O1 O 0.18143(4) 0.05471(5) 0.16727(8) 0.0234(3) Uani 1.0 8 d .
O2 O 0.15833(4) 0.13335(5) 0.03062(8) 0.0247(3) Uani 1.0 8 d .
O3 O 0.23834(4) 0.05413(4) 0.54727(8) 0.0217(2) Uani 1.0 8 d .
O4 O 0.25610(4) 0.13344(4) 0.68639(8) 0.0211(2) Uani 1.0 8 d .
C1 C 0.21314(5) 0.06008(6) 0.35548(12) 0.0208(3) Uani 1.0 8 d .
C2 C 0.17181(5) 0.07578(6) 0.27561(11) 0.0200(3) Uani 1.0 8 d .
C3 C 0.12002(5) 0.10673(6) 0.30218(11) 0.0187(3) Uani 1.0 8 d .
C4 C 0.11021(5) 0.12223(6) 0.41255(11) 0.0184(3) Uani 1.0 8 d .
C5 C 0.14924(5) 0.10683(6) 0.49598(11) 0.0180(3) Uani 1.0 8 d .
C6 C 0.20056(5) 0.07590(6) 0.46514(11) 0.0190(3) Uani 1.0 8 d .
C7 C 0.26869(6) 0.02639(7) 0.32388(13) 0.0286(4) Uani 1.0 8 d .
C8 C 0.20266(6) 0.10073(7) 0.09028(12) 0.0249(3) Uani 1.0 8 d .
C9 C 0.13869(5) 0.19179(6) 0.07633(11) 0.0212(3) Uani 1.0 8 d .
C10 C 0.09835(5) 0.19057(6) 0.16221(11) 0.0190(3) Uani 1.0 8 d .
C11 C 0.07824(5) 0.12601(6) 0.21027(11) 0.0190(3) Uani 1.0 8 d .
C12 C 0.15875(8) 0.2500 0.03022(16) 0.0224(4) Uani 1.0 4 d .
C13 C 0.07912(8) 0.2500 0.20366(16) 0.0191(4) Uani 1.0 4 d .
C14 C 0.19959(9) 0.2500 -0.06673(17) 0.0282(5) Uani 1.0 4 d .
C15 C 0.27789(5) 0.09940(6) 0.59311(12) 0.0221(3) Uani 1.0 8 d .
C16 C 0.22756(5) 0.19188(6) 0.66556(11) 0.0176(3) Uani 1.0 8 d .
C17 C 0.16928(5) 0.19060(6) 0.63569(10) 0.0170(3) Uani 1.0 8 d .
C18 C 0.13894(5) 0.12560(6) 0.61616(11) 0.0181(3) Uani 1.0 8 d .
C19 C 0.25750(7) 0.2500 0.68208(15) 0.0180(4) Uani 1.0 4 d .
C20 C 0.14159(8) 0.2500 0.62027(15) 0.0175(4) Uani 1.0 4 d .
C21 C 0.31903(8) 0.2500 0.72239(18) 0.0241(4) Uani 1.0 4 d .
C22 C 0.01478(5) 0.12698(6) 0.24635(12) 0.0207(3) Uani 1.0 8 d .
C23 C -0.01027(6) 0.05906(7) 0.26458(13) 0.0266(4) Uani 1.0 8 d .
C24 C -0.07172(6) 0.06061(7) 0.31098(13) 0.0282(4) Uani 1.0 8 d .
C25 C -0.07431(6) 0.07114(7) 0.43521(14) 0.0306(4) Uani 1.0 8 d .
C26 C -0.13541(7) 0.07982(8) 0.47960(15) 0.0365(4) Uani 1.0 8 d .
C27 C -0.13672(9) 0.08866(10) 0.60460(17) 0.0517(5) Uani 1.0 8 d .
C28 C 0.07515(5) 0.12587(6) 0.65010(11) 0.0209(3) Uani 1.0 8 d .
C29 C 0.06673(6) 0.13541(7) 0.77447(12) 0.0261(3) Uani 1.0 8 d .
C30 C 0.00369(6) 0.12958(7) 0.80886(12) 0.0264(3) Uani 1.0 8 d .
C31 C -0.00594(6) 0.13759(8) 0.93279(13) 0.0313(4) Uani 1.0 8 d .
C32 C -0.06728(6) 0.11975(8) 0.97006(13) 0.0311(4) Uani 1.0 8 d .
C33 C -0.07949(6) 0.04715(8) 0.96526(15) 0.0375(4) Uani 1.0 8 d .
C34 C 0.35518(11) 0.2500 0.2133(2) 0.0400(6) Uani 1.0 4 d .
C35 C 0.29652(11) 0.2500 0.1870(2) 0.0404(6) Uani 1.0 4 d .
C36 C 0.25472(11) 0.2500 0.2685(2) 0.0431(6) Uani 1.0 4 d .
C37 C 0.27030(12) 0.2500 0.3784(2) 0.0425(6) Uani 1.0 4 d .
C38 C 0.32732(13) 0.2500 0.4062(2) 0.0486(7) Uani 1.0 4 d .
C39 C 0.36941(11) 0.2500 0.3258(2) 0.0457(7) Uani 1.0 4 d .
C40 C 0.40135(13) 0.2500 0.1314(3) 0.0500(7) Uani 1.0 4 d .
C41 C 0.39639(16) 0.2500 0.0247(3) 0.0601(8) Uani 1.0 4 d .
H4 H 0.0756 0.1442 0.4318 0.0220 Uiso 1.0 8 calc R
H7A H 0.2901 0.0537 0.2716 0.0343 Uiso 1.0 8 calc R
H7B H 0.2599 -0.0156 0.2892 0.0343 Uiso 1.0 8 calc R
H7C H 0.2920 0.0193 0.3903 0.0343 Uiso 1.0 8 calc R
H8A H 0.2282 0.0782 0.0371 0.0298 Uiso 1.0 8 calc R
H8B H 0.2261 0.1335 0.1302 0.0298 Uiso 1.0 8 calc R
H11 H 0.0819 0.0926 0.1504 0.0228 Uiso 1.0 8 calc R
H13 H 0.0519 0.2500 0.2623 0.0229 Uiso 1.0 4 calc R
H14A H 0.2316 0.2798 -0.0517 0.0338 Uiso 0.5000 8 calc R
H14B H 0.1791 0.2644 -0.1333 0.0338 Uiso 0.5000 8 calc R
H14C H 0.2145 0.2059 -0.0783 0.0338 Uiso 0.5000 8 calc R
H15A H 0.2886 0.1314 0.5354 0.0266 Uiso 1.0 8 calc R
H15B H 0.3133 0.0759 0.6151 0.0266 Uiso 1.0 8 calc R
H18 H 0.1588 0.0924 0.6631 0.0218 Uiso 1.0 8 calc R
H20 H 0.1023 0.2500 0.5984 0.0210 Uiso 1.0 4 calc R
H21A H 0.3436 0.2285 0.6676 0.0289 Uiso 0.5000 8 calc R
H21B H 0.3214 0.2265 0.7929 0.0289 Uiso 0.5000 8 calc R
H21C H 0.3320 0.2950 0.7329 0.0289 Uiso 0.5000 8 calc R
H22A H 0.0114 0.1522 0.3159 0.0248 Uiso 1.0 8 calc R
H22B H -0.0082 0.1496 0.1891 0.0248 Uiso 1.0 8 calc R
H23A H 0.0148 0.0348 0.3165 0.0319 Uiso 1.0 8 calc R
H23B H -0.0104 0.0353 0.1933 0.0319 Uiso 1.0 8 calc R
H24A H -0.0934 0.0960 0.2739 0.0339 Uiso 1.0 8 calc R
H24B H -0.0910 0.0189 0.2930 0.0339 Uiso 1.0 8 calc R
H25A H -0.0514 0.1103 0.4541 0.0367 Uiso 1.0 8 calc R
H25B H -0.0563 0.0333 0.4726 0.0367 Uiso 1.0 8 calc R
H26A H -0.1532 0.1183 0.4440 0.0439 Uiso 1.0 8 calc R
H26B H -0.1587 0.0411 0.4596 0.0439 Uiso 1.0 8 calc R
H27A H -0.1141 0.1272 0.6248 0.0621 Uiso 1.0 8 calc R
H27B H -0.1203 0.0501 0.6403 0.0621 Uiso 1.0 8 calc R
H27C H -0.1766 0.0944 0.6291 0.0621 Uiso 1.0 8 calc R
H28A H 0.0551 0.1613 0.6101 0.0250 Uiso 1.0 8 calc R
H28B H 0.0573 0.0841 0.6277 0.0250 Uiso 1.0 8 calc R
H29A H 0.0896 0.1024 0.8148 0.0313 Uiso 1.0 8 calc R
H29B H 0.0813 0.1790 0.7958 0.0313 Uiso 1.0 8 calc R
H30A H -0.0190 0.1631 0.7692 0.0317 Uiso 1.0 8 calc R
H30B H -0.0110 0.0864 0.7858 0.0317 Uiso 1.0 8 calc R
H31A H 0.0019 0.1834 0.9535 0.0375 Uiso 1.0 8 calc R
H31B H 0.0219 0.1097 0.9729 0.0375 Uiso 1.0 8 calc R
H32A H -0.0731 0.1352 1.0469 0.0373 Uiso 1.0 8 calc R
H32B H -0.0953 0.1428 0.9223 0.0373 Uiso 1.0 8 calc R
H33A H -0.0527 0.0240 1.0140 0.0451 Uiso 1.0 8 calc R
H33B H -0.0746 0.0316 0.8892 0.0451 Uiso 1.0 8 calc R
H33C H -0.1191 0.0389 0.9895 0.0451 Uiso 1.0 8 calc R
H35 H 0.2852 0.2500 0.1115 0.0485 Uiso 1.0 4 calc R
H36 H 0.2151 0.2500 0.2486 0.0517 Uiso 1.0 4 calc R
H37 H 0.2416 0.2500 0.4345 0.0510 Uiso 1.0 4 calc R
H38 H 0.3381 0.2500 0.4820 0.0584 Uiso 1.0 4 calc R
H39 H 0.4088 0.2500 0.3471 0.0548 Uiso 1.0 4 calc R
H40 H 0.4395 0.2500 0.1597 0.0600 Uiso 1.0 4 calc R
H41A H 0.3593 0.2500 -0.0084 0.0721 Uiso 1.0 4 calc R
H41B H 0.4299 0.2500 -0.0205 0.0721 Uiso 1.0 4 calc R

loop_
_atom_site_aniso_label
_atom_site_aniso_U_11
_atom_site_aniso_U_22
_atom_site_aniso_U_33
_atom_site_aniso_U_12
_atom_site_aniso_U_13
_atom_site_aniso_U_23
O1 0.0271(5) 0.0236(5) 0.0197(5) 0.0026(4) 0.0017(4) -0.0047(4)
O2 0.0290(5) 0.0273(5) 0.0180(5) 0.0051(4) 0.0002(4) -0.0049(4)
O3 0.0225(5) 0.0185(5) 0.0242(6) 0.0026(4) -0.0059(4) 0.0007(4)
O4 0.0231(5) 0.0200(5) 0.0201(5) 0.0043(4) -0.0037(4) 0.0014(4)
C1 0.0200(6) 0.0185(6) 0.0239(8) 0.0012(5) 0.0007(6) -0.0003(6)
C2 0.0227(7) 0.0188(6) 0.0184(7) -0.0004(5) 0.0009(5) -0.0033(5)
C3 0.0196(6) 0.0164(6) 0.0200(7) -0.0021(5) -0.0009(5) -0.0004(5)
C4 0.0175(6) 0.0169(6) 0.0207(7) -0.0004(5) 0.0015(5) -0.0002(5)
C5 0.0196(6) 0.0158(6) 0.0186(7) -0.0019(5) 0.0006(5) 0.0011(5)
C6 0.0199(6) 0.0163(6) 0.0208(7) -0.0001(5) -0.0035(5) 0.0013(5)
C7 0.0247(7) 0.0329(8) 0.0281(8) 0.0090(6) -0.0004(6) -0.0037(7)
C8 0.0239(7) 0.0288(7) 0.0219(8) 0.0037(6) 0.0025(6) -0.0030(6)
C9 0.0219(6) 0.0248(7) 0.0171(7) 0.0021(6) -0.0020(6) -0.0034(6)
C10 0.0180(6) 0.0235(7) 0.0154(7) -0.0009(5) -0.0026(5) -0.0007(5)
C11 0.0193(6) 0.0197(6) 0.0180(7) 0.0010(5) -0.0010(5) -0.0025(5)
C12 0.0210(9) 0.0304(10) 0.0159(10) 0.0000 -0.0006(8) 0.0000
C13 0.0180(9) 0.0237(9) 0.0155(10) 0.0000 -0.0003(7) 0.0000
C14 0.0318(11) 0.0345(11) 0.0183(11) 0.0000 0.0068(9) 0.0000
C15 0.0189(6) 0.0214(7) 0.0261(8) 0.0024(5) -0.0022(6) -0.0012(6)
C16 0.0204(6) 0.0192(6) 0.0133(7) 0.0026(5) 0.0001(5) 0.0010(5)
C17 0.0195(6) 0.0194(6) 0.0121(6) -0.0009(5) 0.0019(5) 0.0001(5)
C18 0.0190(6) 0.0176(6) 0.0178(7) -0.0008(5) -0.0004(5) 0.0021(5)
C19 0.0185(9) 0.0227(9) 0.0129(9) 0.0000 0.0007(7) 0.0000
C20 0.0167(8) 0.0210(9) 0.0147(9) 0.0000 0.0005(7) 0.0000
C21 0.0210(9) 0.0255(10) 0.0258(11) 0.0000 -0.0049(8) 0.0000
C22 0.0191(6) 0.0215(7) 0.0215(7) 0.0003(5) -0.0018(5) -0.0014(6)
C23 0.0234(7) 0.0238(7) 0.0325(9) -0.0012(6) 0.0017(6) -0.0029(6)
C24 0.0223(7) 0.0253(7) 0.0372(9) -0.0042(6) -0.0008(6) 0.0011(7)
C25 0.0263(7) 0.0281(8) 0.0373(9) -0.0004(6) 0.0035(7) 0.0033(7)
C26 0.0313(8) 0.0276(8) 0.0507(11) -0.0054(7) 0.0123(8) 0.0015(8)
C27 0.0539(11) 0.0465(11) 0.0548(13) -0.0076(9) 0.0244(10) -0.0043(10)
C28 0.0213(6) 0.0213(7) 0.0200(7) -0.0032(5) 0.0010(6) 0.0006(6)
C29 0.0236(7) 0.0332(8) 0.0214(8) -0.0040(6) 0.0015(6) -0.0002(6)
C30 0.0226(7) 0.0328(8) 0.0239(8) -0.0033(6) 0.0019(6) -0.0016(6)
C31 0.0266(7) 0.0419(9) 0.0253(8) -0.0049(7) 0.0036(6) -0.0059(7)
C32 0.0234(7) 0.0445(9) 0.0253(8) 0.0024(7) 0.0040(6) -0.0044(7)
C33 0.0245(7) 0.0445(10) 0.0436(11) 0.0017(7) 0.0042(7) 0.0080(8)
C34 0.0479(14) 0.0197(10) 0.0524(17) 0.0000 0.0022(12) 0.0000
C35 0.0486(14) 0.0401(13) 0.0326(14) 0.0000 -0.0086(11) 0.0000
C36 0.0437(14) 0.0448(14) 0.0408(15) 0.0000 -0.0084(12) 0.0000
C37 0.0561(16) 0.0365(13) 0.0350(14) 0.0000 -0.0028(12) 0.0000
C38 0.0637(18) 0.0485(15) 0.0337(15) 0.0000 -0.0139(13) 0.0000
C39 0.0447(14) 0.0319(12) 0.0605(19) 0.0000 -0.0213(14) 0.0000
C40 0.0565(17) 0.0305(13) 0.063(2) 0.0000 0.0043(15) 0.0000
C41 0.083(3) 0.0403(15) 0.057(2) 0.0000 0.0078(17) 0.0000

loop_
_atom_type_symbol
_atom_type_description
_atom_type_scat_dispersion_real
_atom_type_scat_dispersion_imag
_atom_type_scat_source
C C 0.0033 0.0016
;
International Tables for Crystallography
(1992, Vol. C, Tables 4.2.6.8 and 6.1.1.4)
;
H H 0.0000 0.0000
;
International Tables for Crystallography
(1992, Vol. C, Table 6.1.1.4)
;
O O 0.0106 0.0060
;
International Tables for Crystallography
(1992, Vol. C, Tables 4.2.6.8 and 6.1.1.4)
;

loop_
_geom_angle_atom_site_label_1
_geom_angle_atom_site_label_2
_geom_angle_atom_site_label_3
_geom_angle
_geom_angle_publ_flag
_geom_angle_site_symmetry_1
_geom_angle_site_symmetry_3
C2 O1 C8 117.76(11) yes . .
C8 O2 C9 116.06(11) yes . .
C6 O3 C15 118.30(10) yes . .
C15 O4 C16 116.72(10) yes . .
C2 C1 C6 117.28(11) yes . .
C2 C1 C7 121.07(13) yes . .
C6 C1 C7 121.65(12) yes . .
O1 C2 C1 117.77(11) yes . .
O1 C2 C3 119.58(11) yes . .
C1 C2 C3 122.44(13) yes . .
C2 C3 C4 117.74(12) yes . .
C2 C3 C11 119.82(12) yes . .
C4 C3 C11 122.33(11) yes . .
C3 C4 C5 122.45(12) yes . .
C4 C5 C6 117.64(12) yes . .
C4 C5 C18 122.12(11) yes . .
C6 C5 C18 120.16(11) yes . .
O3 C6 C1 117.95(11) yes . .
O3 C6 C5 119.32(12) yes . .
C1 C6 C5 122.43(12) yes . .
O1 C8 O2 113.27(11) yes . .
O2 C9 C10 119.79(11) yes . .
O2 C9 C12 117.85(12) yes . .
C10 C9 C12 122.30(13) yes . .
C9 C10 C11 120.33(11) yes . .
C9 C10 C13 117.80(13) yes . .
C11 C10 C13 121.84(12) yes . .
C3 C11 C10 107.98(10) yes . .
C3 C11 C22 113.96(11) yes . .
C10 C11 C22 113.06(10) yes . .
C9 C12 C9 117.40(16) yes . 3_555
C9 C12 C14 121.30(9) yes . .
C9 C12 C14 121.30(9) yes 3_555 .
C10 C13 C10 122.36(16) yes . 3_555
O3 C15 O4 113.68(10) yes . .
O4 C16 C17 119.34(11) yes . .
O4 C16 C19 118.24(11) yes . .
C17 C16 C19 122.30(12) yes . .
C16 C17 C18 120.13(11) yes . .
C16 C17 C20 117.69(12) yes . .
C18 C17 C20 122.12(12) yes . .
C5 C18 C17 107.23(10) yes . .
C5 C18 C28 114.03(11) yes . .
C17 C18 C28 113.59(10) yes . .
C16 C19 C16 117.53(14) yes . 3_555
C16 C19 C21 121.19(8) yes . .
C16 C19 C21 121.19(8) yes 3_555 .
C17 C20 C17 122.45(15) yes . 3_555
C11 C22 C23 113.24(11) yes . .
C22 C23 C24 112.86(12) yes . .
C23 C24 C25 113.67(12) yes . .
C24 C25 C26 113.63(13) yes . .
C25 C26 C27 112.41(15) yes . .
C18 C28 C29 112.72(11) yes . .
C28 C29 C30 112.36(12) yes . .
C29 C30 C31 113.58(12) yes . .
C30 C31 C32 113.47(13) yes . .
C31 C32 C33 113.29(13) yes . .
C35 C34 C39 116.8(3) yes . .
C35 C34 C40 124.1(3) yes . .
C39 C34 C40 119.1(3) yes . .
C34 C35 C36 121.4(3) yes . .
C35 C36 C37 120.2(3) yes . .
C36 C37 C38 119.5(3) yes . .
C37 C38 C39 120.9(3) yes . .
C34 C39 C38 121.2(3) yes . .
C34 C40 C41 127.6(3) yes . .
C3 C4 H4 118.774 no . .
C5 C4 H4 118.780 no . .
C1 C7 H7A 109.466 no . .
C1 C7 H7B 109.473 no . .
C1 C7 H7C 109.468 no . .
H7A C7 H7B 109.480 no . .
H7A C7 H7C 109.460 no . .
H7B C7 H7C 109.480 no . .
O1 C8 H8A 108.917 no . .
O1 C8 H8B 108.921 no . .
O2 C8 H8A 108.924 no . .
O2 C8 H8B 108.926 no . .
H8A C8 H8B 107.733 no . .
C3 C11 H11 107.166 no . .
C10 C11 H11 107.155 no . .
C22 C11 H11 107.156 no . .
C10 C13 H13 118.822 no . .
C10 C13 H13 118.822 no 3_555 .
C12 C14 H14A 109.472 no . .
C12 C14 H14A 109.472 no . 3_555
C12 C14 H14B 109.476 no . .
C12 C14 H14B 109.476 no . 3_555
C12 C14 H14C 109.473 no . .
C12 C14 H14C 109.473 no . 3_555
H14A C14 H14A 77.104 no . 3_555
H14A C14 H14B 109.464 no . .
H14A C14 H14B 135.117 no . 3_555
H14A C14 H14C 109.476 no . .
H14A C14 H14C 35.048 no . 3_555
H14A C14 H14B 135.117 no 3_555 .
H14A C14 H14B 109.464 no 3_555 3_555
H14A C14 H14C 35.048 no 3_555 .
H14A C14 H14C 109.476 no 3_555 3_555
H14B C14 H14B 35.050 no . 3_555
H14B C14 H14C 109.466 no . .
H14B C14 H14C 77.091 no . 3_555
H14B C14 H14C 77.091 no 3_555 .
H14B C14 H14C 109.466 no 3_555 3_555
H14C C14 H14C 135.124 no . 3_555
O3 C15 H15A 108.834 no . .
O3 C15 H15B 108.827 no . .
O4 C15 H15A 108.813 no . .
O4 C15 H15B 108.821 no . .
H15A C15 H15B 107.699 no . .
C5 C18 H18 107.208 no . .
C17 C18 H18 107.198 no . .
C28 C18 H18 107.208 no . .
C17 C20 H20 118.773 no . .
C17 C20 H20 118.773 no 3_555 .
C19 C21 H21A 109.476 no . .
C19 C21 H21A 109.476 no . 3_555
C19 C21 H21B 109.478 no . .
C19 C21 H21B 109.478 no . 3_555
C19 C21 H21C 109.473 no . .
C19 C21 H21C 109.473 no . 3_555
H21A C21 H21A 53.619 no . 3_555
H21A C21 H21B 109.463 no . .
H21A C21 H21B 140.946 no . 3_555
H21A C21 H21C 109.464 no . .
H21A C21 H21C 58.870 no . 3_555
H21A C21 H21B 140.946 no 3_555 .
H21A C21 H21B 109.463 no 3_555 3_555
H21A C21 H21C 58.870 no 3_555 .
H21A C21 H21C 109.464 no 3_555 3_555
H21B C21 H21B 58.878 no . 3_555
H21B C21 H21C 109.473 no . .
H21B C21 H21C 53.621 no . 3_555
H21B C21 H21C 53.621 no 3_555 .
H21B C21 H21C 109.473 no 3_555 3_555
H21C C21 H21C 140.956 no . 3_555
C11 C22 H22A 108.936 no . .
C11 C22 H22B 108.932 no . .
C23 C22 H22A 108.925 no . .
C23 C22 H22B 108.926 no . .
H22A C22 H22B 107.743 no . .
C22 C23 H23A 109.017 no . .
C22 C23 H23B 109.011 no . .
C24 C23 H23A 109.017 no . .
C24 C23 H23B 109.026 no . .
H23A C23 H23B 107.787 no . .
C23 C24 H24A 108.829 no . .
C23 C24 H24B 108.831 no . .
C25 C24 H24A 108.837 no . .
C25 C24 H24B 108.823 no . .
H24A C24 H24B 107.681 no . .
C24 C25 H25A 108.825 no . .
C24 C25 H25B 108.840 no . .
C26 C25 H25A 108.837 no . .
C26 C25 H25B 108.838 no . .
H25A C25 H25B 107.706 no . .
C25 C26 H26A 109.132 no . .
C25 C26 H26B 109.120 no . .
C27 C26 H26A 109.124 no . .
C27 C26 H26B 109.108 no . .
H26A C26 H26B 107.841 no . .
C26 C27 H27A 109.470 no . .
C26 C27 H27B 109.480 no . .
C26 C27 H27C 109.466 no . .
H27A C27 H27B 109.480 no . .
H27A C27 H27C 109.464 no . .
H27B C27 H27C 109.467 no . .
C18 C28 H28A 109.058 no . .
C18 C28 H28B 109.057 no . .
C29 C28 H28A 109.038 no . .
C29 C28 H28B 109.044 no . .
H28A C28 H28B 107.804 no . .
C28 C29 H29A 109.122 no . .
C28 C29 H29B 109.132 no . .
C30 C29 H29A 109.122 no . .
C30 C29 H29B 109.130 no . .
H29A C29 H29B 107.870 no . .
C29 C30 H30A 108.849 no . .
C29 C30 H30B 108.848 no . .
C31 C30 H30A 108.852 no . .
C31 C30 H30B 108.849 no . .
H30A C30 H30B 107.700 no . .
C30 C31 H31A 108.872 no . .
C30 C31 H31B 108.877 no . .
C32 C31 H31A 108.876 no . .
C32 C31 H31B 108.874 no . .
H31A C31 H31B 107.719 no . .
C31 C32 H32A 108.904 no . .
C31 C32 H32B 108.910 no . .
C33 C32 H32A 108.914 no . .
C33 C32 H32B 108.930 no . .
H32A C32 H32B 107.743 no . .
C32 C33 H33A 109.475 no . .
C32 C33 H33B 109.471 no . .
C32 C33 H33C 109.467 no . .
H33A C33 H33B 109.483 no . .
H33A C33 H33C 109.471 no . .
H33B C33 H33C 109.461 no . .
C34 C35 H35 119.274 no . .
C36 C35 H35 119.289 no . .
C35 C36 H36 119.935 no . .
C37 C36 H36 119.873 no . .
C36 C37 H37 120.300 no . .
C38 C37 H37 120.225 no . .
C37 C38 H38 119.544 no . .
C39 C38 H38 119.535 no . .
C34 C39 H39 119.411 no . .
C38 C39 H39 119.408 no . .
C34 C40 H40 116.155 no . .
C41 C40 H40 116.228 no . .
C40 C41 H41A 120.009 no . .
C40 C41 H41B 119.999 no . .
H41A C41 H41B 119.992 no . .
C14 H14A H14C 72.483 no . 3_555
C14 H14B H14B 72.475 no . 3_555
C14 H14C H14A 72.469 no . 3_555
C21 H21A H21A 63.191 no . 3_555
C21 H21A H21C 60.562 no . 3_555
H21A H21A H21C 120.001 no 3_555 3_555
C21 H21B H21B 60.561 no . 3_555
C21 H21B H21C 63.194 no . 3_555
H21B H21B H21C 120.002 no 3_555 3_555
C21 H21C H21A 60.568 no . 3_555
C21 H21C H21B 63.185 no . 3_555
H21A H21C H21B 119.997 no 3_555 3_555

loop_
_geom_bond_atom_site_label_1
_geom_bond_atom_site_label_2
_geom_bond_distance
_geom_bond_publ_flag
_geom_bond_site_symmetry_2
O1 C2 1.3971(17) yes .
O1 C8 1.4146(18) yes .
O2 C8 1.4240(18) yes .
O2 C9 1.3970(16) yes .
O3 C6 1.3981(16) yes .
O3 C15 1.4190(16) yes .
O4 C15 1.4196(17) yes .
O4 C16 1.3932(15) yes .
C1 C2 1.3989(18) yes .
C1 C6 1.396(2) yes .
C1 C7 1.5125(19) yes .
C2 C3 1.3974(17) yes .
C3 C4 1.3903(19) yes .
C3 C11 1.5271(18) yes .
C4 C5 1.3922(18) yes .
C5 C6 1.4007(17) yes .
C5 C18 1.5218(19) yes .
C9 C10 1.3984(18) yes .
C9 C12 1.3981(16) yes .
C10 C11 1.5202(18) yes .
C10 C13 1.3921(16) yes .
C11 C22 1.5368(17) yes .
C12 C14 1.507(3) yes .
C16 C17 1.4008(17) yes .
C16 C19 1.3949(15) yes .
C17 C18 1.5269(18) yes .
C17 C20 1.3907(15) yes .
C18 C28 1.5370(17) yes .
C19 C21 1.510(3) yes .
C22 C23 1.5264(19) yes .
C23 C24 1.533(2) yes .
C24 C25 1.518(3) yes .
C25 C26 1.527(3) yes .
C26 C27 1.522(3) yes .
C28 C29 1.529(2) yes .
C29 C30 1.526(2) yes .
C30 C31 1.523(3) yes .
C31 C32 1.538(2) yes .
C32 C33 1.518(3) yes .
C34 C35 1.399(4) yes .
C34 C39 1.399(4) yes .
C34 C40 1.459(5) yes .
C35 C36 1.383(4) yes .
C36 C37 1.377(4) yes .
C37 C38 1.366(4) yes .
C38 C39 1.378(4) yes .
C40 C41 1.295(6) yes .
C4 H4 0.950 no .
C7 H7A 0.980 no .
C7 H7B 0.980 no .
C7 H7C 0.980 no .
C8 H8A 0.990 no .
C8 H8B 0.990 no .
C11 H11 1.000 no .
C13 H13 0.950 no .
C14 H14A 0.980 no .
C14 H14A 0.980 no 3_555
C14 H14B 0.980 no .
C14 H14B 0.980 no 3_555
C14 H14C 0.980 no .
C14 H14C 0.980 no 3_555
C15 H15A 0.990 no .
C15 H15B 0.990 no .
C18 H18 1.000 no .
C20 H20 0.950 no .
C21 H21A 0.980 no .
C21 H21A 0.980 no 3_555
C21 H21B 0.980 no .
C21 H21B 0.980 no 3_555
C21 H21C 0.980 no .
C21 H21C 0.980 no 3_555
C22 H22A 0.990 no .
C22 H22B 0.990 no .
C23 H23A 0.990 no .
C23 H23B 0.990 no .
C24 H24A 0.990 no .
C24 H24B 0.990 no .
C25 H25A 0.990 no .
C25 H25B 0.990 no .
C26 H26A 0.990 no .
C26 H26B 0.990 no .
C27 H27A 0.980 no .
C27 H27B 0.980 no .
C27 H27C 0.980 no .
C28 H28A 0.990 no .
C28 H28B 0.990 no .
C29 H29A 0.990 no .
C29 H29B 0.990 no .
C30 H30A 0.990 no .
C30 H30B 0.990 no .
C31 H31A 0.990 no .
C31 H31B 0.990 no .
C32 H32A 0.990 no .
C32 H32B 0.990 no .
C33 H33A 0.980 no .
C33 H33B 0.980 no .
C33 H33C 0.980 no .
C35 H35 0.950 no .
C36 H36 0.950 no .
C37 H37 0.950 no .
C38 H38 0.950 no .
C39 H39 0.950 no .
C40 H40 0.950 no .
C41 H41A 0.950 no .
C41 H41B 0.950 no .
H14A H14C 0.590 no 3_555
H14B H14B 0.590 no 3_555
H21A H21A 0.884 no 3_555
H21A H21C 0.963 no 3_555
H21B H21B 0.963 no 3_555
H21B H21C 0.884 no 3_555

loop_
_geom_contact_atom_site_label_1
_geom_contact_atom_site_label_2
_geom_contact_distance
_geom_contact_publ_flag
_geom_contact_site_symmetry_2
O1 C7 2.8331(18) no .
O1 C9 3.1792(16) no .
O1 C10 3.3910(16) no .
O1 C11 2.8552(16) no .
O2 C2 3.2036(17) no .
O2 C3 3.4445(17) no .
O2 C11 2.8629(16) no .
O2 C14 2.8343(15) no .
O3 C7 2.8481(19) no .
O3 C16 3.1778(16) no .
O3 C17 3.3996(15) no .
O3 C18 2.8586(15) no .
O4 C5 3.4281(16) no .
O4 C6 3.1952(16) no .
O4 C18 2.8543(16) no .
O4 C21 2.8366(14) no .
C1 C4 2.7955(17) no .
C1 C8 3.321(2) no .
C1 C15 3.341(2) no .
C2 C5 2.7885(19) no .
C2 C9 3.4730(18) no .
C2 C10 3.2153(18) no .
C3 C6 2.7888(18) no .
C3 C8 3.203(2) no .
C3 C9 3.2692(19) no .
C3 C13 3.3113(16) no .
C3 C23 3.2119(19) no .
C4 C10 3.3465(19) no .
C4 C17 3.3354(18) no .
C4 C22 2.9925(18) no .
C4 C23 3.5645(19) no .
C4 C28 2.9855(19) no .
C5 C15 3.2133(17) no .
C5 C16 3.2489(18) no .
C5 C20 3.3048(15) no .
C6 C16 3.4536(18) no .
C6 C17 3.2122(18) no .
C7 C8 3.557(2) no .
C7 C15 3.589(2) no .
C8 C10 3.1657(19) no .
C8 C11 3.2740(19) no .
C8 C12 3.3092(16) no .
C9 C10 2.7899(18) no 3_555
C12 C13 2.795(3) no .
C13 C22 2.9786(16) no .
C13 C22 2.9786(16) no 3_555
C15 C17 3.1824(17) no .
C15 C18 3.2827(17) no .
C15 C19 3.3065(14) no .
C15 C21 3.5926(17) no .
C16 C17 2.7890(18) no 3_555
C17 C29 3.1252(19) no .
C19 C20 2.793(3) no .
C20 C28 2.9999(16) no .
C20 C28 2.9999(16) no 3_555
C20 C29 3.468(2) no .
C20 C29 3.468(2) no 3_555
C22 C25 3.287(2) no .
C30 C33 3.188(3) no .
C34 C37 2.805(4) no .
C35 C38 2.744(4) no .
C35 C41 3.037(5) no .
C36 C39 2.752(4) no .
O1 O3 3.2502(14) no 4_554
O1 C15 3.4203(16) no 4_554
O1 C33 3.5410(19) no 5_556
O3 O1 3.2502(14) no 4_555
O3 C8 3.4996(17) no 4_555
C1 C27 3.564(3) no 5_556
C6 C26 3.598(2) no 5_556
C8 O3 3.4996(17) no 4_554
C14 C16 3.509(3) no 1_554
C14 C16 3.509(3) no 3_554
C14 C19 3.321(3) no 1_554
C15 O1 3.4203(16) no 4_555
C15 C33 3.5517(19) no 8_556
C16 C14 3.509(3) no 1_556
C19 C14 3.321(3) no 1_556
C26 C6 3.598(2) no 5_556
C26 C41 3.5701(19) no 6_455
C27 C1 3.564(3) no 5_556
C33 O1 3.5410(19) no 5_556
C33 C15 3.5517(19) no 8_456
C41 C26 3.5701(19) no 6_555
C41 C26 3.5701(19) no 8_555
O1 H7A 2.8206 no .
O1 H7B 2.7533 no .
O1 H11 2.4476 no .
O2 H11 2.4388 no .
O2 H14A 3.5938 no .
O2 H14A 2.6584 no 3_555
O2 H14B 3.3750 no .
O2 H14B 2.9265 no 3_555
O2 H14C 2.3770 no .
O3 H7A 3.5419 no .
O3 H7B 3.4682 no .
O3 H7C 2.3804 no .
O3 H18 2.4462 no .
O4 H18 2.4277 no .
O4 H21A 2.8258 no .
O4 H21A 3.4950 no 3_555
O4 H21B 2.7575 no .
O4 H21B 3.4947 no 3_555
O4 H21C 2.3623 no 3_555
C1 H8B 3.1267 no .
C1 H15A 3.1541 no .
C2 H4 3.2440 no .
C2 H7A 2.7836 no .
C2 H7B 2.7810 no .
C2 H7C 3.3261 no .
C2 H8A 3.1673 no .
C2 H8B 2.4658 no .
C2 H11 2.6020 no .
C3 H8B 3.2692 no .
C3 H13 3.3733 no .
C3 H22A 2.6952 no .
C3 H22B 3.3923 no .
C3 H23A 2.8591 no .
C4 H11 3.2925 no .
C4 H13 3.4649 no .
C4 H18 3.2890 no .
C4 H20 3.4576 no .
C4 H22A 2.6481 no .
C4 H23A 3.0775 no .
C4 H28A 2.8256 no .
C4 H28B 2.9807 no .
C5 H15A 3.3105 no .
C5 H20 3.3695 no .
C5 H28A 2.8168 no .
C5 H28B 2.7032 no .
C6 H4 3.2475 no .
C6 H7A 3.1622 no .
C6 H7B 3.1544 no .
C6 H7C 2.5850 no .
C6 H15A 2.4906 no .
C6 H15B 3.1841 no .
C6 H18 2.6032 no .
C7 H8B 3.3604 no .
C7 H15A 3.3764 no .
C8 H7A 3.1393 no .
C8 H11 2.9022 no .
C8 H14A 3.0679 no 3_555
C8 H14C 2.9801 no .
C9 H8A 3.1597 no .
C9 H8B 2.4437 no .
C9 H11 2.5855 no .
C9 H13 3.2470 no .
C9 H14A 3.2112 no .
C9 H14A 2.7191 no 3_555
C9 H14B 3.0858 no .
C9 H14B 2.8482 no 3_555
C9 H14C 2.5840 no .
C9 H14C 3.3174 no 3_555
C10 H4 3.4354 no .
C10 H8B 3.2120 no .
C10 H22A 2.8547 no .
C10 H22B 2.6329 no .
C11 H4 2.7036 no .
C11 H8B 3.5698 no .
C11 H13 2.6916 no .
C11 H23A 2.7054 no .
C11 H23B 2.7828 no .
C12 H8B 3.1017 no .
C12 H8B 3.1017 no 3_555
C13 H4 3.5109 no .
C13 H4 3.5109 no 3_555
C13 H11 3.2939 no .
C13 H11 3.2939 no 3_555
C13 H22A 2.8885 no .
C13 H22A 2.8885 no 3_555
C13 H22B 2.8957 no .
C13 H22B 2.8957 no 3_555
C14 H8B 3.4293 no .
C14 H8B 3.4293 no 3_555
C15 H7C 2.9701 no .
C15 H18 2.8950 no .
C15 H21A 3.1868 no .
C15 H21C 3.0218 no 3_555
C16 H15A 2.4545 no .
C16 H15B 3.1630 no .
C16 H18 2.5926 no .
C16 H20 3.2470 no .
C16 H21A 2.7978 no .
C16 H21A 3.1523 no 3_555
C16 H21B 2.7604 no .
C16 H21B 3.1492 no 3_555
C16 H21C 3.3206 no .
C16 H21C 2.5728 no 3_555
C17 H4 3.4233 no .
C17 H15A 3.2595 no .
C17 H28A 2.7373 no .
C17 H28B 3.3978 no .
C17 H29A 3.3741 no .
C17 H29B 2.8239 no .
C18 H4 2.6978 no .
C18 H20 2.6996 no .
C18 H29A 2.7021 no .
C18 H29B 2.7756 no .
C19 H15A 3.0962 no .
C19 H15A 3.0962 no 3_555
C20 H4 3.5015 no .
C20 H4 3.5015 no 3_555
C20 H18 3.3007 no .
C20 H18 3.3007 no 3_555
C20 H28A 2.7143 no .
C20 H28A 2.7143 no 3_555
C20 H29B 2.9300 no .
C20 H29B 2.9300 no 3_555
C21 H15A 3.3951 no .
C21 H15A 3.3951 no 3_555
C22 H4 2.6720 no .
C22 H13 2.6747 no .
C22 H24A 2.6125 no .
C22 H24B 3.3571 no .
C22 H25A 2.9644 no .
C23 H4 3.3326 no .
C23 H11 2.6373 no .
C23 H25A 2.6959 no .
C23 H25B 2.7826 no .
C24 H22A 2.6941 no .
C24 H22B 2.7720 no .
C24 H26A 2.7509 no .
C24 H26B 2.7317 no .
C25 H22A 2.9674 no .
C25 H23A 2.6260 no .
C25 H23B 3.3606 no .
C25 H27A 2.7262 no .
C25 H27B 2.7338 no .
C25 H27C 3.3713 no .
C26 H24A 2.6910 no .
C26 H24B 2.7774 no .
C27 H25A 2.7254 no .
C27 H25B 2.7056 no .
C28 H4 2.6658 no .
C28 H20 2.6977 no .
C28 H30A 2.7262 no .
C28 H30B 2.7103 no .
C29 H18 2.6770 no .
C29 H20 3.2776 no .
C29 H31A 2.8131 no .
C29 H31B 2.6675 no .
C30 H27A 3.5262 no .
C30 H28A 2.7602 no .
C30 H28B 2.6867 no .
C30 H32A 3.3861 no .
C30 H32B 2.6904 no .
C30 H33A 3.5428 no .
C30 H33B 2.8789 no .
C31 H29A 2.7354 no .
C31 H29B 2.7509 no .
C31 H33A 2.7515 no .
C31 H33B 2.7476 no .
C31 H33C 3.3875 no .
C32 H30A 2.8188 no .
C32 H30B 2.6721 no .
C33 H30B 2.8080 no .
C33 H31A 3.3788 no .
C33 H31B 2.6831 no .
C34 H36 3.2796 no .
C34 H38 3.2722 no .
C34 H41A 2.6815 no .
C34 H41B 3.3155 no .
C35 H37 3.2519 no .
C35 H39 3.2469 no .
C35 H40 3.3367 no .
C35 H41A 2.7753 no .
C36 H38 3.2266 no .
C37 H35 3.2444 no .
C37 H39 3.2378 no .
C38 H36 3.2268 no .
C39 H35 3.2461 no .
C39 H37 3.2450 no .
C39 H40 2.5845 no .
C40 H35 2.7088 no .
C40 H39 2.6135 no .
C41 H35 2.7880 no .
H4 H11 3.5641 no .
H4 H13 3.0356 no .
H4 H18 3.5611 no .
H4 H20 3.0266 no .
H4 H22A 2.0526 no .
H4 H22B 3.5215 no .
H4 H23A 2.9940 no .
H4 H25A 3.0417 no .
H4 H28A 2.2355 no .
H4 H28B 2.7038 no .
H7A H8A 3.2174 no .
H7A H8B 2.7949 no .
H7A H15A 3.5654 no .
H7C H15A 2.8951 no .
H7C H15B 2.9960 no .
H8A H14A 3.1075 no 3_555
H8A H14C 2.9851 no .
H8B H11 3.4604 no .
H8B H14A 2.8315 no 3_555
H8B H14C 2.9369 no .
H11 H13 3.5701 no .
H11 H22A 2.8590 no .
H11 H22B 2.4415 no .
H11 H23A 2.8037 no .
H11 H23B 2.4985 no .
H13 H22A 2.3094 no .
H13 H22A 2.3094 no 3_555
H13 H22B 2.6409 no .
H13 H22B 2.6409 no 3_555
H15A H18 3.4799 no .
H15A H21A 2.8544 no .
H15A H21A 3.5285 no 3_555
H15A H21C 2.9986 no 3_555
H15B H21A 3.2722 no .
H15B H21C 3.0397 no 3_555
H18 H20 3.5778 no .
H18 H28A 2.8664 no .
H18 H28B 2.4005 no .
H18 H29A 2.4465 no .
H18 H29B 2.9955 no .
H20 H28A 2.1301 no .
H20 H28A 2.1301 no 3_555
H20 H28B 3.5792 no .
H20 H28B 3.5792 no 3_555
H20 H29B 2.8382 no .
H20 H29B 2.8382 no 3_555
H22A H23A 2.4098 no .
H22A H23B 2.8648 no .
H22A H24A 2.7395 no .
H22A H25A 2.3787 no .
H22A H25B 3.4653 no .
H22B H23A 2.8649 no .
H22B H23B 2.3480 no .
H22B H24A 2.4856 no .
H22B H24B 3.5313 no .
H22B H25A 3.4530 no .
H23A H24A 2.8548 no .
H23A H24B 2.4953 no .
H23A H25A 2.7440 no .
H23A H25B 2.5076 no .
H23B H24A 2.4931 no .
H23B H24B 2.2514 no .
H23B H25B 3.5401 no .
H24A H25A 2.4042 no .
H24A H25B 2.8559 no .
H24A H26A 2.5229 no .
H24A H26B 2.9323 no .
H24B H25A 2.8560 no .
H24B H25B 2.3345 no .
H24B H26A 3.0953 no .
H24B H26B 2.5946 no .
H25A H26A 2.3717 no .
H25A H26B 2.8671 no .
H25A H27A 2.5492 no .
H25A H27B 3.0247 no .
H25A H28A 3.2803 no .
H25A H28B 3.3271 no .
H25B H26A 2.8669 no .
H25B H26B 2.3871 no .
H25B H27A 2.9830 no .
H25B H27B 2.5365 no .
H25B H27C 3.5992 no .
H25B H28B 3.4011 no .
H26A H27A 2.3731 no .
H26A H27B 2.8598 no .
H26A H27C 2.3540 no .
H26B H27A 2.8598 no .
H26B H27B 2.3672 no .
H26B H27C 2.3598 no .
H27A H30A 2.9106 no .
H27A H30B 3.1978 no .
H27B H30B 3.1761 no .
H27B H33B 3.2113 no .
H28A H29A 2.8687 no .
H28A H29B 2.3539 no .
H28A H30A 2.5795 no .
H28A H30B 3.0373 no .
H28B H29A 2.4116 no .
H28B H29B 2.8686 no .
H28B H30A 2.9488 no .
H28B H30B 2.4836 no .
H29A H30A 2.8665 no .
H29A H30B 2.3848 no .
H29A H31A 3.1180 no .
H29A H31B 2.4801 no .
H29B H29B 2.9154 no 3_555
H29B H30A 2.3725 no .
H29B H30B 2.8663 no .
H29B H31A 2.6526 no .
H29B H31B 2.9167 no .
H30A H30A 3.5660 no 3_555
H30A H31A 2.3173 no .
H30A H31B 2.8572 no .
H30A H32B 2.5966 no .
H30A H33B 3.3248 no .
H30B H31A 2.8572 no .
H30B H31B 2.4345 no .
H30B H32B 2.8110 no .
H30B H33A 3.1909 no .
H30B H33B 2.2376 no .
H31A H31A 2.7332 no 3_555
H31A H32A 2.2996 no .
H31A H32B 2.4361 no .
H31A H33A 3.5834 no .
H31B H32A 2.4355 no .
H31B H32B 2.8705 no .
H31B H33A 2.5169 no .
H31B H33B 2.9349 no .
H31B H33C 3.5874 no .
H32A H33A 2.3627 no .
H32A H33B 2.8548 no .
H32A H33C 2.3507 no .
H32B H33A 2.8548 no .
H32B H33B 2.3661 no .
H32B H33C 2.3478 no .
H35 H36 2.3217 no .
H35 H41A 2.2502 no .
H36 H37 2.3294 no .
H37 H38 2.3129 no .
H38 H39 2.3132 no .
H39 H40 2.3750 no .
H40 H41A 2.7571 no .
H40 H41B 2.1899 no .
O1 H15B 2.7552 no 4_554
O1 H27B 3.4711 no 5_556
O1 H33B 3.1236 no 5_556
O1 H33C 3.0622 no 5_556
O2 H29A 3.1233 no 1_554
O2 H29B 3.4834 no 1_554
O2 H31B 3.2800 no 1_554
O3 H7A 3.5622 no 4_555
O3 H7B 3.0299 no 4_555
O3 H8A 2.8268 no 4_555
O3 H26B 2.6929 no 5_556
O3 H33C 3.3545 no 8_556
O4 H7B 2.7440 no 4_555
O4 H14B 3.5130 no 3_556
O4 H14C 3.3515 no 1_556
O4 H27C 2.8381 no 8_556
C1 H26B 3.3034 no 5_556
C1 H27B 3.1245 no 5_556
C1 H27C 3.2876 no 5_556
C2 H27B 3.0223 no 5_556
C3 H27B 3.2919 no 5_556
C5 H26B 3.0918 no 5_556
C6 H26B 2.7467 no 5_556
C6 H27B 3.4328 no 5_556
C7 H8A 3.3543 no 4_555
C7 H18 3.5428 no 4_554
C7 H24B 3.5538 no 8_555
C7 H27C 3.3227 no 5_556
C7 H33C 3.4558 no 8_556
C8 H7C 3.4526 no 4_554
C8 H26A 3.3923 no 8_555
C8 H26B 3.4963 no 8_555
C8 H33C 3.5926 no 5_556
C9 H31A 3.5095 no 1_554
C9 H31B 3.4285 no 1_554
C9 H36 2.9860 no .
C10 H31A 3.3762 no 1_554
C10 H31B 3.3378 no 1_554
C10 H36 3.1517 no .
C11 H31B 3.1710 no 1_554
C11 H33B 3.4522 no 5_556
C12 H35 3.0951 no .
C12 H36 2.9470 no .
C13 H36 3.2048 no .
C14 H21B 3.3334 no 1_554
C14 H21B 3.3334 no 3_554
C14 H29B 3.5258 no 1_554
C14 H29B 3.5258 no 3_554
C14 H35 2.9306 no .
C15 H7B 3.0573 no 4_555
C15 H27C 3.5214 no 8_556
C15 H32B 3.0820 no 8_556
C15 H33C 2.8739 no 8_556
C16 H14A 3.4686 no 3_556
C16 H14B 3.0641 no 1_556
C16 H14B 2.8250 no 3_556
C16 H14C 3.1245 no 1_556
C16 H37 3.0544 no .
C16 H38 3.5965 no .
C17 H14B 3.1845 no 1_556
C17 H14B 2.9500 no 3_556
C17 H37 3.1971 no .
C18 H24B 3.3528 no 5_556
C18 H26B 3.5719 no 5_556
C19 H14A 3.3304 no 1_556
C19 H14A 3.3304 no 3_556
C19 H14B 2.8945 no 1_556
C19 H14B 2.8945 no 3_556
C19 H14C 3.1949 no 1_556
C19 H14C 3.1949 no 3_556
C19 H37 3.0151 no .
C19 H38 3.0581 no .
C20 H14B 3.1175 no 1_556
C20 H14B 3.1175 no 3_556
C20 H37 3.2307 no .
C21 H14A 3.4567 no 1_556
C21 H14A 3.4567 no 3_556
C21 H14C 3.5374 no 1_556
C21 H14C 3.5374 no 3_556
C21 H27A 3.4887 no 6_556
C21 H27A 3.4887 no 8_556
C21 H32B 3.4432 no 6_556
C21 H32B 3.4432 no 8_556
C21 H38 2.9391 no .
C21 H41A 3.3856 no 1_556
C22 H31B 3.3282 no 1_554
C22 H32A 3.1624 no 1_554
C22 H40 3.2736 no 6_455
C23 H28B 3.3937 no 5_556
C23 H30B 3.0855 no 5_556
C23 H32A 3.3895 no 1_554
C23 H33A 3.2649 no 1_554
C23 H33B 3.2866 no 5_556
C24 H7A 3.3637 no 8_455
C24 H28B 3.0784 no 5_556
C24 H32A 3.5401 no 1_554
C25 H28B 3.2985 no 5_556
C26 H7A 3.5357 no 8_455
C26 H8A 3.1728 no 8_455
C26 H41A 3.5120 no 6_455
C27 H7B 3.4755 no 5_556
C27 H8A 3.5794 no 8_455
C27 H15B 3.5907 no 8_456
C27 H21B 3.2385 no 8_456
C27 H21C 3.1755 no 6_456
C27 H41A 3.5105 no 6_455
C28 H24B 3.0723 no 5_556
C29 H14B 3.5048 no 3_556
C29 H24B 3.3187 no 5_556
C30 H23B 3.3868 no 5_556
C31 H11 3.4539 no 1_556
C31 H22B 3.1082 no 1_556
C32 H15A 3.3547 no 8_456
C32 H15B 3.0923 no 8_456
C32 H21A 3.4676 no 8_456
C32 H22B 3.0441 no 1_556
C32 H23B 3.4691 no 1_556
C32 H38 3.5079 no 6_456
C32 H39 3.5123 no 6_456
C33 H7C 3.5031 no 8_456
C33 H11 3.1916 no 5_556
C33 H15A 3.5166 no 8_456
C33 H15B 2.7367 no 8_456
C33 H23B 3.1991 no 1_556
C33 H23B 3.3000 no 5_556
C33 H31B 3.5653 no 5_557
C33 H33A 3.4078 no 5_557
C34 H24A 3.3828 no 6_555
C34 H24A 3.3828 no 8_555
C34 H26A 3.3098 no 6_555
C34 H26A 3.3098 no 8_555
C35 H8B 2.9774 no .
C35 H8B 2.9774 no 3_555
C35 H14A 3.3112 no .
C35 H14A 3.3112 no 3_555
C35 H26A 3.3426 no 6_555
C35 H26A 3.3426 no 8_555
C36 H8B 2.9925 no .
C36 H8B 2.9925 no 3_555
C37 H15A 3.1155 no .
C37 H15A 3.1155 no 3_555
C38 H15A 3.0281 no .
C38 H15A 3.0281 no 3_555
C38 H21A 3.2126 no .
C38 H21A 3.2126 no 3_555
C38 H32A 3.3508 no 6_556
C38 H32A 3.3508 no 8_556
C38 H32B 3.5159 no 6_556
C38 H32B 3.5159 no 8_556
C39 H22B 3.5145 no 6_555
C39 H22B 3.5145 no 8_555
C39 H24A 3.4919 no 6_555
C39 H24A 3.4919 no 8_555
C39 H32A 3.1157 no 6_556
C39 H32A 3.1157 no 8_556
C40 H22A 3.3105 no 6_555
C40 H22A 3.3105 no 8_555
C40 H24A 3.3642 no 6_555
C40 H24A 3.3642 no 8_555
C40 H25A 3.2392 no 6_555
C40 H25A 3.2392 no 8_555
C40 H26A 3.1201 no 6_555
C40 H26A 3.1201 no 8_555
C41 H21B 3.3344 no 1_554
C41 H21B 3.3344 no 3_554
C41 H25A 3.1233 no 6_555
C41 H25A 3.1233 no 8_555
C41 H26A 2.9611 no 6_555
C41 H26A 2.9611 no 8_555
C41 H27A 3.1111 no 6_555
C41 H27A 3.1111 no 8_555
H7A O3 3.5622 no 4_554
H7A C24 3.3637 no 8_555
H7A C26 3.5357 no 8_555
H7A H18 3.4811 no 4_554
H7A H24A 2.8941 no 8_555
H7A H24B 2.9567 no 8_555
H7A H26A 3.2076 no 8_555
H7A H26B 3.0482 no 8_555
H7A H33C 3.5883 no 8_556
H7B O3 3.0299 no 4_554
H7B O4 2.7440 no 4_554
H7B C15 3.0573 no 4_554
H7B C27 3.4755 no 5_556
H7B H8A 3.2707 no 4_555
H7B H15B 2.9745 no 4_554
H7B H18 2.8922 no 4_554
H7B H27B 3.4268 no 5_556
H7B H27C 2.7077 no 5_556
H7C C8 3.4526 no 4_555
H7C C33 3.5031 no 8_556
H7C H8A 2.7143 no 4_555
H7C H24B 3.5042 no 8_555
H7C H27C 3.5611 no 5_556
H7C H33C 2.5551 no 8_556
H8A O3 2.8268 no 4_554
H8A C7 3.3543 no 4_554
H8A C26 3.1728 no 8_555
H8A C27 3.5794 no 8_555
H8A H7B 3.2707 no 4_554
H8A H7C 2.7143 no 4_554
H8A H15B 3.4368 no 4_554
H8A H26A 2.8834 no 8_555
H8A H26B 2.7340 no 8_555
H8A H27C 3.0044 no 8_555
H8A H33C 3.5069 no 5_556
H8B C35 2.9774 no .
H8B C36 2.9925 no .
H8B H26A 2.9601 no 8_555
H8B H26B 3.4539 no 8_555
H8B H35 2.7659 no .
H8B H36 2.7985 no .
H11 C31 3.4539 no 1_554
H11 C33 3.1916 no 5_556
H11 H31A 3.5474 no 1_554
H11 H31B 2.5821 no 1_554
H11 H33A 3.1847 no 5_556
H11 H33B 2.5999 no 5_556
H11 H33C 3.3007 no 5_556
H13 H39 3.5767 no 6_455
H13 H40 2.7743 no 6_455
H14A C16 3.4686 no 3_554
H14A C19 3.3304 no 1_554
H14A C21 3.4567 no 1_554
H14A C35 3.3112 no .
H14A H21B 3.0113 no 1_554
H14A H21B 2.8091 no 3_554
H14A H21C 3.5088 no 1_554
H14A H27C 3.4754 no 6_555
H14A H35 2.4096 no .
H14A H41A 3.0707 no .
H14B O4 3.5130 no 3_554
H14B C16 3.0641 no 1_554
H14B C16 2.8250 no 3_554
H14B C17 3.1845 no 1_554
H14B C17 2.9500 no 3_554
H14B C19 2.8945 no 1_554
H14B C20 3.1175 no 1_554
H14B C29 3.5048 no 3_554
H14B H21B 3.5088 no 1_554
H14B H21B 3.4268 no 3_554
H14B H29A 3.4913 no 3_554
H14B H29B 2.9945 no 1_554
H14B H29B 2.6919 no 3_554
H14C O4 3.3515 no 1_554
H14C C16 3.1245 no 1_554
H14C C19 3.1949 no 1_554
H14C C21 3.5374 no 1_554
H14C H21B 2.9602 no 1_554
H14C H21B 3.2416 no 3_554
H14C H21C 3.5571 no 3_554
H14C H27C 3.4631 no 8_555
H14C H29B 3.4921 no 1_554
H14C H35 2.9615 no .
H14C H41A 3.5817 no .
H15A C32 3.3547 no 8_556
H15A C33 3.5166 no 8_556
H15A C37 3.1155 no .
H15A C38 3.0281 no .
H15A H32A 3.3630 no 8_556
H15A H32B 2.7527 no 8_556
H15A H33C 2.8783 no 8_556
H15A H37 2.9329 no .
H15A H38 2.7675 no .
H15B O1 2.7552 no 4_555
H15B C27 3.5907 no 8_556
H15B C32 3.0923 no 8_556
H15B C33 2.7367 no 8_556
H15B H7B 2.9745 no 4_555
H15B H8A 3.4368 no 4_555
H15B H27B 3.3760 no 8_556
H15B H27C 3.1238 no 8_556
H15B H32A 3.5045 no 8_556
H15B H32B 2.5689 no 8_556
H15B H33B 2.7571 no 8_556
H15B H33C 2.1538 no 8_556
H18 C7 3.5428 no 4_555
H18 H7A 3.4811 no 4_555
H18 H7B 2.8922 no 4_555
H18 H24B 2.8240 no 5_556
H18 H26B 3.1149 no 5_556
H21A C32 3.4676 no 8_556
H21A C38 3.2126 no .
H21A H27A 3.4025 no 8_556
H21A H30A 3.5443 no 8_556
H21A H32B 3.1891 no 6_556
H21A H32B 2.5062 no 8_556
H21A H38 2.2897 no .
H21B C14 3.3334 no 1_556
H21B C27 3.2385 no 8_556
H21B C41 3.3344 no 1_556
H21B H14A 3.0113 no 1_556
H21B H14A 2.8091 no 3_556
H21B H14B 3.5088 no 1_556
H21B H14B 3.4268 no 3_556
H21B H14C 2.9602 no 1_556
H21B H14C 3.2416 no 3_556
H21B H27A 3.4991 no 6_556
H21B H27A 2.7180 no 8_556
H21B H27C 2.8708 no 8_556
H21B H41A 2.6033 no 1_556
H21B H41B 3.4156 no 1_556
H21C C27 3.1755 no 6_556
H21C H14A 3.5088 no 1_556
H21C H14C 3.5571 no 3_556
H21C H27A 2.6588 no 6_556
H21C H27C 2.8233 no 6_556
H21C H30A 3.5652 no 6_556
H21C H32B 2.8277 no 6_556
H21C H38 3.1732 no .
H21C H41A 3.3214 no 1_556
H22A C40 3.3105 no 6_455
H22A H40 2.6264 no 6_455
H22B C31 3.1082 no 1_554
H22B C32 3.0441 no 1_554
H22B C39 3.5145 no 6_455
H22B H31A 2.9407 no 1_554
H22B H31B 2.8260 no 1_554
H22B H32A 2.3043 no 1_554
H22B H33A 3.4910 no 1_554
H22B H39 2.8548 no 6_455
H22B H40 3.0094 no 6_455
H23A H25B 3.0638 no 5_556
H23A H27B 3.0501 no 5_556
H23A H28B 3.0358 no 5_556
H23A H30B 2.7792 no 5_556
H23A H33B 3.1574 no 5_556
H23B C30 3.3868 no 5_556
H23B C32 3.4691 no 1_554
H23B C33 3.1991 no 1_554
H23B C33 3.3000 no 5_556
H23B H28B 3.4447 no 5_556
H23B H29A 3.3728 no 5_556
H23B H30B 2.5573 no 5_556
H23B H31B 3.1614 no 1_554
H23B H32A 3.0747 no 1_554
H23B H33A 2.3907 no 1_554
H23B H33A 3.1472 no 5_556
H23B H33B 2.6026 no 5_556
H23B H33C 3.5282 no 1_554
H24A C34 3.3828 no 6_455
H24A C39 3.4919 no 6_455
H24A C40 3.3642 no 6_455
H24A H7A 2.8941 no 8_455
H24A H32A 2.8988 no 1_554
H24A H33A 3.5979 no 1_554
H24A H39 3.4840 no 6_455
H24A H40 3.3497 no 6_455
H24B C7 3.5538 no 8_455
H24B C18 3.3528 no 5_556
H24B C28 3.0723 no 5_556
H24B C29 3.3187 no 5_556
H24B H7A 2.9567 no 8_455
H24B H7C 3.5042 no 8_455
H24B H18 2.8240 no 5_556
H24B H28B 2.4491 no 5_556
H24B H29A 2.8094 no 5_556
H24B H30B 3.3439 no 5_556
H24B H33A 3.4891 no 1_554
H25A C40 3.2392 no 6_455
H25A C41 3.1233 no 6_455
H25A H40 3.1873 no 6_455
H25A H41A 3.5987 no 6_455
H25A H41B 3.0088 no 6_455
H25B H23A 3.0638 no 5_556
H25B H25B 3.0258 no 5_556
H25B H28B 2.6974 no 5_556
H26A C8 3.3923 no 8_455
H26A C34 3.3098 no 6_455
H26A C35 3.3426 no 6_455
H26A C40 3.1201 no 6_455
H26A C41 2.9611 no 6_455
H26A H7A 3.2076 no 8_455
H26A H8A 2.8834 no 8_455
H26A H8B 2.9601 no 8_455
H26A H35 3.1308 no 6_455
H26A H41A 2.8266 no 6_455
H26A H41B 3.4457 no 6_455
H26B O3 2.6929 no 5_556
H26B C1 3.3034 no 5_556
H26B C5 3.0918 no 5_556
H26B C6 2.7467 no 5_556
H26B C8 3.4963 no 8_455
H26B C18 3.5719 no 5_556
H26B H7A 3.0482 no 8_455
H26B H8A 2.7340 no 8_455
H26B H8B 3.4539 no 8_455
H26B H18 3.1149 no 5_556
H27A C21 3.4887 no 6_456
H27A C41 3.1111 no 6_455
H27A H21A 3.4025 no 8_456
H27A H21B 3.4991 no 6_456
H27A H21B 2.7180 no 8_456
H27A H21C 2.6588 no 6_456
H27A H41A 2.9520 no 6_455
H27A H41B 2.9977 no 6_455
H27B O1 3.4711 no 5_556
H27B C1 3.1245 no 5_556
H27B C2 3.0223 no 5_556
H27B C3 3.2919 no 5_556
H27B C6 3.4328 no 5_556
H27B H7B 3.4268 no 5_556
H27B H15B 3.3760 no 8_456
H27B H23A 3.0501 no 5_556
H27C O4 2.8381 no 8_456
H27C C1 3.2876 no 5_556
H27C C7 3.3227 no 5_556
H27C C15 3.5214 no 8_456
H27C H7B 2.7077 no 5_556
H27C H7C 3.5611 no 5_556
H27C H8A 3.0044 no 8_455
H27C H14A 3.4754 no 6_455
H27C H14C 3.4631 no 8_455
H27C H15B 3.1238 no 8_456
H27C H21B 2.8708 no 8_456
H27C H21C 2.8233 no 6_456
H28A H41B 3.5968 no 6_455
H28B C23 3.3937 no 5_556
H28B C24 3.0784 no 5_556
H28B C25 3.2985 no 5_556
H28B H23A 3.0358 no 5_556
H28B H23B 3.4447 no 5_556
H28B H24B 2.4491 no 5_556
H28B H25B 2.6974 no 5_556
H29A O2 3.1233 no 1_556
H29A H14B 3.4913 no 3_556
H29A H23B 3.3728 no 5_556
H29A H24B 2.8094 no 5_556
H29A H33A 3.4279 no 5_557
H29B O2 3.4834 no 1_556
H29B C14 3.5258 no 1_556
H29B H14B 2.9945 no 1_556
H29B H14B 2.6919 no 3_556
H29B H14C 3.4921 no 1_556
H30A H21A 3.5443 no 8_456
H30A H21C 3.5652 no 6_456
H30B C23 3.0855 no 5_556
H30B H23A 2.7792 no 5_556
H30B H23B 2.5573 no 5_556
H30B H24B 3.3439 no 5_556
H31A C9 3.5095 no 1_556
H31A C10 3.3762 no 1_556
H31A H11 3.5474 no 1_556
H31A H22B 2.9407 no 1_556
H31A H39 3.5151 no 6_456
H31B O2 3.2800 no 1_556
H31B C9 3.4285 no 1_556
H31B C10 3.3378 no 1_556
H31B C11 3.1710 no 1_556
H31B C22 3.3282 no 1_556
H31B C33 3.5653 no 5_557
H31B H11 2.5821 no 1_556
H31B H22B 2.8260 no 1_556
H31B H23B 3.1614 no 1_556
H31B H33A 2.8409 no 5_557
H31B H33B 3.5627 no 5_557
H32A C22 3.1624 no 1_556
H32A C23 3.3895 no 1_556
H32A C24 3.5401 no 1_556
H32A C38 3.3508 no 6_456
H32A C39 3.1157 no 6_456
H32A H15A 3.3630 no 8_456
H32A H15B 3.5045 no 8_456
H32A H22B 2.3043 no 1_556
H32A H23B 3.0747 no 1_556
H32A H24A 2.8988 no 1_556
H32A H38 3.1513 no 6_456
H32A H39 2.7154 no 6_456
H32B C15 3.0820 no 8_456
H32B C21 3.4432 no 6_456
H32B C38 3.5159 no 6_456
H32B H15A 2.7527 no 8_456
H32B H15B 2.5689 no 8_456
H32B H21A 3.1891 no 6_456
H32B H21A 2.5062 no 8_456
H32B H21C 2.8277 no 6_456
H32B H38 2.9265 no 6_456
H32B H39 3.5512 no 6_456
H33A C23 3.2649 no 1_556
H33A C33 3.4078 no 5_557
H33A H11 3.1847 no 5_556
H33A H22B 3.4910 no 1_556
H33A H23B 2.3907 no 1_556
H33A H23B 3.1472 no 5_556
H33A H24A 3.5979 no 1_556
H33A H24B 3.4891 no 1_556
H33A H29A 3.4279 no 5_557
H33A H31B 2.8409 no 5_557
H33A H33A 2.6587 no 5_557
H33A H33B 3.3776 no 5_557
H33B O1 3.1236 no 5_556
H33B C11 3.4522 no 5_556
H33B C23 3.2866 no 5_556
H33B H11 2.5999 no 5_556
H33B H15B 2.7571 no 8_456
H33B H23A 3.1574 no 5_556
H33B H23B 2.6026 no 5_556
H33B H31B 3.5627 no 5_557
H33B H33A 3.3776 no 5_557
H33C O1 3.0622 no 5_556
H33C O3 3.3545 no 8_456
H33C C7 3.4558 no 8_456
H33C C8 3.5926 no 5_556
H33C C15 2.8739 no 8_456
H33C H7A 3.5883 no 8_456
H33C H7C 2.5551 no 8_456
H33C H8A 3.5069 no 5_556
H33C H11 3.3007 no 5_556
H33C H15A 2.8783 no 8_456
H33C H15B 2.1538 no 8_456
H33C H23B 3.5282 no 1_556
H35 C12 3.0951 no .
H35 C14 2.9306 no .
H35 H8B 2.7659 no .
H35 H8B 2.7659 no 3_555
H35 H14A 2.4096 no .
H35 H14A 2.4096 no 3_555
H35 H14C 2.9615 no .
H35 H14C 2.9615 no 3_555
H35 H26A 3.1308 no 6_555
H35 H26A 3.1308 no 8_555
H36 C9 2.9860 no .
H36 C9 2.9860 no 3_555
H36 C10 3.1517 no .
H36 C10 3.1517 no 3_555
H36 C12 2.9470 no .
H36 C13 3.2048 no .
H36 H8B 2.7985 no .
H36 H8B 2.7985 no 3_555
H37 C16 3.0544 no .
H37 C16 3.0544 no 3_555
H37 C17 3.1971 no .
H37 C17 3.1971 no 3_555
H37 C19 3.0151 no .
H37 C20 3.2307 no .
H37 H15A 2.9329 no .
H37 H15A 2.9329 no 3_555
H38 C16 3.5965 no .
H38 C16 3.5965 no 3_555
H38 C19 3.0581 no .
H38 C21 2.9391 no .
H38 C32 3.5079 no 6_556
H38 C32 3.5079 no 8_556
H38 H15A 2.7675 no .
H38 H15A 2.7675 no 3_555
H38 H21A 2.2897 no .
H38 H21A 2.2897 no 3_555
H38 H21C 3.1732 no .
H38 H21C 3.1732 no 3_555
H38 H32A 3.1513 no 6_556
H38 H32A 3.1513 no 8_556
H38 H32B 2.9265 no 6_556
H38 H32B 2.9265 no 8_556
H39 C32 3.5123 no 6_556
H39 C32 3.5123 no 8_556
H39 H13 3.5767 no 6_555
H39 H22B 2.8548 no 6_555
H39 H22B 2.8548 no 8_555
H39 H24A 3.4840 no 6_555
H39 H24A 3.4840 no 8_555
H39 H31A 3.5151 no 6_556
H39 H31A 3.5151 no 8_556
H39 H32A 2.7154 no 6_556
H39 H32A 2.7154 no 8_556
H39 H32B 3.5512 no 6_556
H39 H32B 3.5512 no 8_556
H40 C22 3.2736 no 6_555
H40 C22 3.2736 no 8_555
H40 H13 2.7743 no 6_555
H40 H22A 2.6264 no 6_555
H40 H22A 2.6264 no 8_555
H40 H22B 3.0094 no 6_555
H40 H22B 3.0094 no 8_555
H40 H24A 3.3497 no 6_555
H40 H24A 3.3497 no 8_555
H40 H25A 3.1873 no 6_555
H40 H25A 3.1873 no 8_555
H41A C21 3.3856 no 1_554
H41A C26 3.5120 no 6_555
H41A C26 3.5120 no 8_555
H41A C27 3.5105 no 6_555
H41A C27 3.5105 no 8_555
H41A H14A 3.0707 no .
H41A H14A 3.0707 no 3_555
H41A H14C 3.5817 no .
H41A H14C 3.5817 no 3_555
H41A H21B 2.6033 no 1_554
H41A H21B 2.6033 no 3_554
H41A H21C 3.3214 no 1_554
H41A H21C 3.3214 no 3_554
H41A H25A 3.5987 no 6_555
H41A H25A 3.5987 no 8_555
H41A H26A 2.8266 no 6_555
H41A H26A 2.8266 no 8_555
H41A H27A 2.9520 no 6_555
H41A H27A 2.9520 no 8_555
H41B H21B 3.4156 no 1_554
H41B H21B 3.4156 no 3_554
H41B H25A 3.0088 no 6_555
H41B H25A 3.0088 no 8_555
H41B H26A 3.4457 no 6_555
H41B H26A 3.4457 no 8_555
H41B H27A 2.9977 no 6_555
H41B H27A 2.9977 no 8_555
H41B H28A 3.5968 no 6_555
H41B H28A 3.5968 no 8_555

loop_
_geom_torsion_atom_site_label_1
_geom_torsion_atom_site_label_2
_geom_torsion_atom_site_label_3
_geom_torsion_atom_site_label_4
_geom_torsion
_geom_torsion_publ_flag
_geom_torsion_site_symmetry_4
C2 O1 C8 O2 -92.09(13) no .
C8 O1 C2 C1 -101.17(13) no .
C8 O1 C2 C3 83.86(13) no .
C8 O2 C9 C10 -81.26(14) no .
C8 O2 C9 C12 101.44(13) no .
C9 O2 C8 O1 91.78(13) no .
C6 O3 C15 O4 89.48(13) no .
C15 O3 C6 C1 102.29(12) no .
C15 O3 C6 C5 -83.85(13) no .
C15 O4 C16 C17 83.37(13) no .
C15 O4 C16 C19 -100.55(12) no .
C16 O4 C15 O3 -90.32(12) no .
C2 C1 C6 O3 173.02(10) no .
C2 C1 C6 C5 -0.64(18) no .
C6 C1 C2 O1 -174.06(10) no .
C6 C1 C2 C3 0.75(18) no .
C7 C1 C2 O1 5.01(17) no .
C7 C1 C2 C3 179.82(11) no .
C7 C1 C6 O3 -6.05(18) no .
C7 C1 C6 C5 -179.71(11) no .
O1 C2 C3 C4 174.94(10) no .
O1 C2 C3 C11 -8.76(17) no .
C1 C2 C3 C4 0.22(18) no .
C1 C2 C3 C11 176.52(10) no .
C2 C3 C4 C5 -1.37(18) no .
C2 C3 C11 C10 -82.37(13) no .
C2 C3 C11 C22 151.13(11) no .
C4 C3 C11 C10 93.75(13) no .
C4 C3 C11 C22 -32.75(16) no .
C11 C3 C4 C5 -177.57(10) no .
C3 C4 C5 C6 1.47(18) no .
C3 C4 C5 C18 178.30(10) no .
C4 C5 C6 O3 -174.00(10) no .
C4 C5 C6 C1 -0.43(18) no .
C4 C5 C18 C17 -94.01(13) no .
C4 C5 C18 C28 32.65(16) no .
C6 C5 C18 C17 82.74(13) no .
C6 C5 C18 C28 -150.60(11) no .
C18 C5 C6 O3 9.11(17) no .
C18 C5 C6 C1 -177.32(10) no .
O2 C9 C10 C11 3.35(17) no .
O2 C9 C10 C13 -178.70(10) no .
O2 C9 C12 C9 179.80(12) no 3_555
O2 C9 C12 C14 0.9(3) no .
C10 C9 C12 C9 2.6(3) no 3_555
C10 C9 C12 C14 -176.37(12) no .
C12 C9 C10 C11 -179.48(13) no .
C12 C9 C10 C13 -1.53(19) no .
C9 C10 C11 C3 87.43(13) no .
C9 C10 C11 C22 -145.55(11) no .
C9 C10 C13 C10 0.4(3) no 3_555
C11 C10 C13 C10 178.32(12) no 3_555
C13 C10 C11 C3 -90.43(15) no .
C13 C10 C11 C22 36.59(18) no .
C3 C11 C22 C23 -71.98(14) no .
C10 C11 C22 C23 164.22(10) no .
O4 C16 C17 C18 -5.44(17) no .
O4 C16 C17 C20 177.25(10) no .
O4 C16 C19 C16 -177.24(12) no 3_555
O4 C16 C19 C21 -0.5(2) no .
C17 C16 C19 C16 -1.3(3) no 3_555
C17 C16 C19 C21 175.43(12) no .
C19 C16 C17 C18 178.65(12) no .
C19 C16 C17 C20 1.33(19) no .
C16 C17 C18 C5 -86.55(13) no .
C16 C17 C18 C28 146.54(11) no .
C16 C17 C20 C17 -1.4(3) no 3_555
C18 C17 C20 C17 -178.64(12) no 3_555
C20 C17 C18 C5 90.64(14) no .
C20 C17 C18 C28 -36.27(17) no .
C5 C18 C28 C29 171.90(9) no .
C17 C18 C28 C29 -64.83(13) no .
C11 C22 C23 C24 174.59(10) no .
C22 C23 C24 C25 -81.27(15) no .
C23 C24 C25 C26 173.93(11) no .
C24 C25 C26 C27 178.64(11) no .
C18 C28 C29 C30 -174.91(10) no .
C28 C29 C30 C31 178.91(10) no .
C29 C30 C31 C32 -169.72(11) no .
C30 C31 C32 C33 71.05(16) no .
C35 C34 C39 C38 0.0 no .
C39 C34 C35 C36 0.0 no .
C35 C34 C40 C41 0.0 no .
C40 C34 C35 C36 180.0 no .
C39 C34 C40 C41 180.0 no .
C40 C34 C39 C38 180.0 no .
C34 C35 C36 C37 0.0 no .
C35 C36 C37 C38 0.0 no .
C36 C37 C38 C39 0.0 no .
C37 C38 C39 C34 0.0 no .
